data_4502668
loop_
_publ_author_name
'Lipstman, Sophia'
'Goldberg, Israel'

_publ_section_title
;
 Porphyrin Framework Solids. Hybrid Supramolecular Assembly Modes of
 Tetrapyridylporphyrin and Aqua Nitrates of Lanthanoid Ions
;
_journal_issue 4
_journal_name_full 'Crystal Growth &amp; Design'
_journal_page_first 1823
_journal_paper_doi 10.1021/cg901505m
_journal_volume 10
_journal_year 2010
_chemical_formula_moiety 'C40 H26 N8, C2 H10 N3 O12 Yb, 3(C6 H4 Cl2)'
_chemical_formula_sum 'C60 H48 Cl6 N11 O12 Yb'
_chemical_formula_weight 1500.83
_chemical_name_systematic
; 
 ? 
;
_space_group_IT_number 2
_symmetry_cell_setting triclinic
_symmetry_space_group_name_Hall '-P 1'
_symmetry_space_group_name_H-M 'P -1'
_atom_sites_solution_hydrogens geom
_atom_sites_solution_primary direct
_atom_sites_solution_secondary difmap
_audit_creation_method SHELXL-97
_cell_angle_alpha 65.5496(4)
_cell_angle_beta 89.3807(5)
_cell_angle_gamma 63.1472(5)
_cell_formula_units_Z 2
_cell_length_a 14.5139(2)
_cell_length_b 14.9753(2)
_cell_length_c 17.8340(2)
_cell_measurement_reflns_used 10888
_cell_measurement_temperature 110(2)
_cell_measurement_theta_max 27.88
_cell_measurement_theta_min 1.41
_cell_volume 3073.17(7)
_computing_cell_refinement Denzo
_computing_data_collection 'Collect, Nonius B.V.'
_computing_data_reduction 'Denzo & Scalepack'
_computing_structure_refinement 'SHELXL-97 (Sheldrick, 1997)'
_computing_structure_solution SIR-97
_diffrn_ambient_temperature 110(2)
_diffrn_detector_area_resol_mean 12.8
_diffrn_measured_fraction_theta_full 0.986
_diffrn_measured_fraction_theta_max 0.986
_diffrn_measurement_device_type 'Nonius KappaCCD'
_diffrn_measurement_method '1 deg. \f & \w scans'
_diffrn_radiation_monochromator graphite
_diffrn_radiation_source 'fine-focus sealed tube'
_diffrn_radiation_type MoK\a
_diffrn_radiation_wavelength 0.71073
_diffrn_reflns_av_R_equivalents 0.0310
_diffrn_reflns_av_sigmaI/netI 0.0425
_diffrn_reflns_limit_h_max 19
_diffrn_reflns_limit_h_min 0
_diffrn_reflns_limit_k_max 19
_diffrn_reflns_limit_k_min -16
_diffrn_reflns_limit_l_max 23
_diffrn_reflns_limit_l_min -23
_diffrn_reflns_number 33660
_diffrn_reflns_theta_full 27.88
_diffrn_reflns_theta_max 27.88
_diffrn_reflns_theta_min 2.27
_diffrn_standards_number 0
_exptl_absorpt_coefficient_mu 1.854
_exptl_absorpt_correction_T_max 0.7080
_exptl_absorpt_correction_T_min 0.6062
_exptl_absorpt_correction_type multi-scan
_exptl_absorpt_process_details 'Blessing, 1995'
_exptl_crystal_colour red
_exptl_crystal_density_diffrn 1.622
_exptl_crystal_density_method 'not measured'
_exptl_crystal_description prism
_exptl_crystal_F_000 1506
_exptl_crystal_size_max 0.30
_exptl_crystal_size_mid 0.25
_exptl_crystal_size_min 0.20
_refine_diff_density_max 1.383
_refine_diff_density_min -1.772
_refine_diff_density_rms 0.108
_refine_ls_extinction_method none
_refine_ls_goodness_of_fit_ref 1.027
_refine_ls_hydrogen_treatment constr
_refine_ls_matrix_type full
_refine_ls_number_parameters 812
_refine_ls_number_reflns 14458
_refine_ls_number_restraints 0
_refine_ls_restrained_S_all 1.027
_refine_ls_R_factor_all 0.0412
_refine_ls_R_factor_gt 0.0350
_refine_ls_shift/su_max 0.001
_refine_ls_shift/su_mean 0.000
_refine_ls_structure_factor_coef Fsqd
_refine_ls_weighting_details 'calc w=1/[\s^2^(Fo^2^)+(0.0468P)^2^+3.6879P] where P=(Fo^2^+2Fc^2^)/3'
_refine_ls_weighting_scheme calc
_refine_ls_wR_factor_gt 0.0852
_refine_ls_wR_factor_ref 0.0880
_reflns_number_gt 13022
_reflns_number_total 14458
_reflns_threshold_expression >2sigma(I)
_cod_data_source_file cg901505m_si_001.cif
_cod_data_source_block 9
_cod_database_code 4502668

loop_
_symmetry_equiv_pos_as_xyz
'x, y, z'
'-x, -y, -z'

loop_
_atom_site_label
_atom_site_type_symbol
_atom_site_fract_x
_atom_site_fract_y
_atom_site_fract_z
_atom_site_U_iso_or_equiv
_atom_site_adp_type
_atom_site_occupancy
_atom_site_symmetry_multiplicity
_atom_site_calc_flag
_atom_site_refinement_flags
C1 C 0.3753(2) 0.3066(2) 0.39250(17) 0.0141(5) Uani 1 1 d .
C2 C 0.3073(2) 0.2590(2) 0.42647(18) 0.0164(5) Uani 1 1 d .
H2 H 0.2665 0.2437 0.3973 0.020 Uiso 1 1 calc R
C3 C 0.3133(2) 0.2407(2) 0.50716(18) 0.0164(5) Uani 1 1 d .
H3 H 0.2778 0.2096 0.5459 0.020 Uiso 1 1 calc R
C4 C 0.3844(2) 0.2774(2) 0.52380(17) 0.0144(5) Uani 1 1 d .
C5 C 0.4102(2) 0.2726(2) 0.60175(17) 0.0149(5) Uani 1 1 d .
C6 C 0.4864(2) 0.2965(2) 0.62186(17) 0.0152(5) Uani 1 1 d .
C7 C 0.5197(2) 0.2886(2) 0.70100(18) 0.0190(6) Uani 1 1 d .
H7 H 0.4896 0.2714 0.7491 0.023 Uiso 1 1 calc R
C8 C 0.6016(2) 0.3099(3) 0.69503(18) 0.0196(6) Uani 1 1 d .
H8 H 0.6400 0.3088 0.7385 0.024 Uiso 1 1 calc R
C9 C 0.6203(2) 0.3343(2) 0.61137(17) 0.0156(5) Uani 1 1 d .
C10 C 0.6985(2) 0.3589(2) 0.58015(17) 0.0147(5) Uani 1 1 d .
C11 C 0.7097(2) 0.3949(2) 0.49629(17) 0.0153(5) Uani 1 1 d .
C12 C 0.7956(2) 0.4162(2) 0.46785(18) 0.0181(6) Uani 1 1 d .
H12 H 0.8508 0.4098 0.5014 0.022 Uiso 1 1 calc R
C13 C 0.7811(2) 0.4468(2) 0.38428(18) 0.0191(6) Uani 1 1 d .
H13 H 0.8240 0.4666 0.3475 0.023 Uiso 1 1 calc R
C14 C 0.6877(2) 0.4434(2) 0.36180(17) 0.0160(5) Uani 1 1 d .
C15 C 0.6508(2) 0.4636(2) 0.28078(17) 0.0166(5) Uani 1 1 d .
C16 C 0.5686(2) 0.4481(2) 0.25945(17) 0.0176(6) Uani 1 1 d .
C17 C 0.5281(3) 0.4688(3) 0.17774(18) 0.0239(6) Uani 1 1 d .
H17 H 0.5496 0.4999 0.1273 0.029 Uiso 1 1 calc R
C18 C 0.4540(3) 0.4362(3) 0.18487(18) 0.0226(6) Uani 1 1 d .
H18 H 0.4146 0.4401 0.1404 0.027 Uiso 1 1 calc R
C19 C 0.4454(2) 0.3947(2) 0.27167(17) 0.0165(5) Uani 1 1 d .
C20 C 0.3830(2) 0.3467(2) 0.30740(17) 0.0162(5) Uani 1 1 d .
N21 N 0.42226(17) 0.31503(19) 0.45364(14) 0.0141(4) Uani 1 1 d .
H21 H 0.4678 0.3398 0.4487 0.017 Uiso 0.50 1 calc PR
N22 N 0.54691(18) 0.32802(19) 0.56871(14) 0.0149(5) Uani 1 1 d .
H22 H 0.5399 0.3421 0.5154 0.018 Uiso 0.50 1 calc PR
N23 N 0.64555(18) 0.41185(19) 0.43067(14) 0.0148(5) Uani 1 1 d .
H23 H 0.5889 0.4041 0.4323 0.018 Uiso 0.50 1 calc PR
N24 N 0.51466(18) 0.40650(19) 0.31409(14) 0.0159(5) Uani 1 1 d .
H24 H 0.5229 0.3898 0.3679 0.019 Uiso 0.50 1 calc PR
C25 C 0.3524(2) 0.2399(2) 0.66859(17) 0.0157(5) Uani 1 1 d .
C26 C 0.2419(2) 0.2996(2) 0.65312(17) 0.0164(5) Uani 1 1 d .
H26 H 0.2019 0.3588 0.5986 0.020 Uiso 1 1 calc R
C27 C 0.1914(2) 0.2710(2) 0.71857(18) 0.0194(6) Uani 1 1 d .
H27 H 0.1163 0.3118 0.7069 0.023 Uiso 1 1 calc R
N28 N 0.2427(2) 0.1893(2) 0.79711(15) 0.0205(5) Uani 1 1 d .
C29 C 0.3485(2) 0.1306(2) 0.81114(18) 0.0221(6) Uani 1 1 d .
H29 H 0.3863 0.0713 0.8662 0.026 Uiso 1 1 calc R
C30 C 0.4057(2) 0.1519(2) 0.74943(18) 0.0186(6) Uani 1 1 d .
H30 H 0.4806 0.1068 0.7622 0.022 Uiso 1 1 calc R
C31 C 0.7806(2) 0.3387(2) 0.64430(17) 0.0151(5) Uani 1 1 d .
C32 C 0.8472(2) 0.2303(2) 0.70781(18) 0.0198(6) Uani 1 1 d .
H32 H 0.8410 0.1684 0.7107 0.024 Uiso 1 1 calc R
C33 C 0.9222(2) 0.2136(3) 0.76656(18) 0.0221(6) Uani 1 1 d .
H33 H 0.9687 0.1389 0.8084 0.026 Uiso 1 1 calc R
N34 N 0.93273(19) 0.2975(2) 0.76741(15) 0.0205(5) Uani 1 1 d .
C35 C 0.8687(2) 0.4011(3) 0.70677(18) 0.0204(6) Uani 1 1 d .
H35 H 0.8753 0.4615 0.7065 0.024 Uiso 1 1 calc R
C36 C 0.7927(2) 0.4258(2) 0.64385(18) 0.0188(6) Uani 1 1 d .
H36 H 0.7496 0.5011 0.6012 0.023 Uiso 1 1 calc R
C37 C 0.7069(2) 0.5004(2) 0.21346(17) 0.0182(6) Uani 1 1 d .
C38 C 0.7053(3) 0.6024(3) 0.1873(2) 0.0250(7) Uani 1 1 d .
H38 H 0.6661 0.6512 0.2106 0.030 Uiso 1 1 calc R
C39 C 0.7611(3) 0.6329(3) 0.1269(2) 0.0286(7) Uani 1 1 d .
H39 H 0.7571 0.7040 0.1089 0.034 Uiso 1 1 calc R
N40 N 0.8199(2) 0.5676(2) 0.09290(16) 0.0245(6) Uani 1 1 d .
C41 C 0.8208(3) 0.4694(3) 0.1175(2) 0.0283(7) Uani 1 1 d .
H41 H 0.8613 0.4220 0.0935 0.034 Uiso 1 1 calc R
C42 C 0.7657(3) 0.4336(3) 0.1763(2) 0.0261(7) Uani 1 1 d .
H42 H 0.7683 0.3638 0.1911 0.031 Uiso 1 1 calc R
C43 C 0.3173(2) 0.3379(2) 0.24924(17) 0.0163(5) Uani 1 1 d .
C44 C 0.2379(2) 0.4337(2) 0.18152(18) 0.0198(6) Uani 1 1 d .
H44 H 0.2255 0.5064 0.1704 0.024 Uiso 1 1 calc R
C45 C 0.1772(2) 0.4218(3) 0.13066(18) 0.0225(6) Uani 1 1 d .
H45 H 0.1236 0.4878 0.0847 0.027 Uiso 1 1 calc R
N46 N 0.1902(2) 0.3216(2) 0.14309(16) 0.0243(6) Uani 1 1 d .
C47 C 0.2676(3) 0.2297(3) 0.20778(19) 0.0235(6) Uani 1 1 d .
H47 H 0.2787 0.1580 0.2171 0.028 Uiso 1 1 calc R
C48 C 0.3318(2) 0.2336(2) 0.26141(18) 0.0200(6) Uani 1 1 d .
H48 H 0.3855 0.1660 0.3063 0.024 Uiso 1 1 calc R
Yb Yb 0.089252(9) 0.156713(9) 0.028714(7) 0.01453(5) Uani 1 1 d .
O49 O 0.08951(15) 0.22578(17) -0.10991(12) 0.0181(4) Uani 1 1 d .
H49A H 0.1479 0.2097 -0.1324 0.027 Uiso 1 1 d .
H49B H 0.0318 0.2545 -0.1534 0.027 Uiso 1 1 d .
O50 O 0.09146(16) 0.31320(16) 0.01886(12) 0.0172(4) Uani 1 1 d .
H50A H 0.1183 0.3150 0.0609 0.026 Uiso 1 1 d .
H50B H 0.1123 0.3556 -0.0212 0.026 Uiso 1 1 d .
O51 O 0.16516(17) -0.01792(17) 0.02838(14) 0.0220(4) Uani 1 1 d .
H51 H 0.1345 -0.0642 0.0428 0.033 Uiso 1 1 d .
C52 C 0.2548(3) -0.0707(3) -0.0068(2) 0.0349(8) Uani 1 1 d .
H52A H 0.2673 -0.0119 -0.0498 0.042 Uiso 1 1 calc R
H52B H 0.2372 -0.1077 -0.0348 0.042 Uiso 1 1 calc R
C53 C 0.3554(3) -0.1579(3) 0.0625(3) 0.0381(9) Uani 1 1 d .
H53A H 0.3741 -0.1209 0.0890 0.057 Uiso 1 1 calc R
H53B H 0.4134 -0.1926 0.0377 0.057 Uiso 1 1 calc R
H53C H 0.3430 -0.2162 0.1051 0.057 Uiso 1 1 calc R
N54 N 0.30391(19) 0.0798(2) 0.08736(16) 0.0213(5) Uani 1 1 d .
O55 O 0.26602(16) 0.11667(17) 0.01009(12) 0.0206(4) Uani 1 1 d .
O56 O 0.24161(17) 0.07011(17) 0.13706(13) 0.0229(5) Uani 1 1 d .
O57 O 0.39387(18) 0.0561(2) 0.11208(16) 0.0353(6) Uani 1 1 d .
N58 N 0.0219(2) 0.0968(2) 0.18291(16) 0.0241(6) Uani 1 1 d .
O59 O 0.0583(2) 0.0323(2) 0.14836(14) 0.0315(5) Uani 1 1 d .
O60 O 0.0164(2) 0.19260(18) 0.14230(14) 0.0309(5) Uani 1 1 d .
O61 O -0.0052(2) 0.0689(2) 0.24989(15) 0.0364(6) Uani 1 1 d .
N62 N -0.12382(19) 0.2449(2) -0.05326(16) 0.0195(5) Uani 1 1 d .
O63 O -0.09061(17) 0.30181(18) -0.03730(15) 0.0254(5) Uani 1 1 d .
O64 O -0.05647(16) 0.14053(17) -0.02521(14) 0.0226(4) Uani 1 1 d .
O65 O -0.21198(17) 0.2868(2) -0.09383(15) 0.0290(5) Uani 1 1 d .
Cl1 Cl 0.07694(7) 0.20440(7) 0.57205(5) 0.03388(19) Uani 1 1 d .
Cl2 Cl 0.03040(6) 0.44578(6) 0.43678(5) 0.02810(16) Uani 1 1 d .
C66 C 0.0648(2) 0.2395(3) 0.4656(2) 0.0269(7) Uani 1 1 d .
C67 C 0.0437(2) 0.3458(3) 0.4056(2) 0.0241(6) Uani 1 1 d .
C68 C 0.0315(3) 0.3738(3) 0.3207(2) 0.0337(8) Uani 1 1 d .
H68 H 0.0175 0.4464 0.2800 0.040 Uiso 1 1 calc R
C69 C 0.0398(3) 0.2949(4) 0.2955(3) 0.0452(11) Uani 1 1 d .
H69 H 0.0311 0.3135 0.2373 0.054 Uiso 1 1 calc R
C70 C 0.0606(3) 0.1898(4) 0.3547(3) 0.0469(11) Uani 1 1 d .
H70 H 0.0661 0.1361 0.3371 0.056 Uiso 1 1 calc R
C71 C 0.0738(3) 0.1610(3) 0.4394(3) 0.0396(9) Uani 1 1 d .
H71 H 0.0890 0.0877 0.4798 0.048 Uiso 1 1 calc R
Cl3 Cl 0.27242(7) -0.04528(7) 0.33208(5) 0.03494(19) Uani 1 1 d .
Cl4 Cl 0.40853(7) -0.03500(7) 0.46408(7) 0.0403(2) Uani 1 1 d .
C72 C 0.2596(3) -0.0873(3) 0.4362(2) 0.0276(7) Uani 1 1 d .
C73 C 0.3203(3) -0.0843(3) 0.4941(2) 0.0288(7) Uani 1 1 d .
C74 C 0.3092(3) -0.1197(3) 0.5772(2) 0.0358(8) Uani 1 1 d .
H74 H 0.3516 -0.1195 0.6173 0.043 Uiso 1 1 calc R
C75 C 0.2354(3) -0.1553(3) 0.6014(2) 0.0395(9) Uani 1 1 d .
H75 H 0.2265 -0.1785 0.6580 0.047 Uiso 1 1 calc R
C76 C 0.1757(3) -0.1571(3) 0.5439(3) 0.0377(9) Uani 1 1 d .
H76 H 0.1258 -0.1820 0.5611 0.045 Uiso 1 1 calc R
C77 C 0.1867(3) -0.1233(3) 0.4610(2) 0.0317(8) Uani 1 1 d .
H77 H 0.1446 -0.1247 0.4216 0.038 Uiso 1 1 calc R
Cl5 Cl 0.43962(8) 0.31299(9) 0.04919(7) 0.0460(2) Uani 1 1 d .
Cl6 Cl 0.62831(8) 0.36900(9) 0.02827(6) 0.0452(2) Uani 1 1 d .
C78 C 0.5607(3) 0.2222(3) 0.1208(2) 0.0361(8) Uani 1 1 d .
C79 C 0.6427(3) 0.2469(3) 0.1114(2) 0.0317(8) Uani 1 1 d .
C80 C 0.7392(3) 0.1744(3) 0.1677(2) 0.0386(9) Uani 1 1 d .
H80 H 0.7950 0.1917 0.1612 0.046 Uiso 1 1 calc R
C81 C 0.7529(3) 0.0743(3) 0.2351(3) 0.0446(10) Uani 1 1 d .
H81 H 0.8190 0.0234 0.2742 0.053 Uiso 1 1 calc R
C82 C 0.6745(4) 0.0493(3) 0.2450(3) 0.0505(12) Uani 1 1 d .
H82 H 0.6855 -0.0189 0.2909 0.061 Uiso 1 1 calc R
C83 C 0.5746(4) 0.1244(3) 0.1870(3) 0.0439(10) Uani 1 1 d .
H83 H 0.5186 0.1071 0.1941 0.053 Uiso 1 1 calc R

loop_
_atom_site_aniso_label
_atom_site_aniso_U_11
_atom_site_aniso_U_22
_atom_site_aniso_U_33
_atom_site_aniso_U_23
_atom_site_aniso_U_13
_atom_site_aniso_U_12
C1 0.0138(12) 0.0141(12) 0.0140(13) -0.0046(10) 0.0022(10) -0.0082(11)
C2 0.0161(13) 0.0181(13) 0.0175(13) -0.0077(11) 0.0023(10) -0.0109(11)
C3 0.0154(13) 0.0193(13) 0.0162(13) -0.0073(11) 0.0047(10) -0.0107(11)
C4 0.0115(12) 0.0147(12) 0.0127(12) -0.0040(10) 0.0021(10) -0.0053(11)
C5 0.0112(12) 0.0138(12) 0.0140(13) -0.0031(10) 0.0008(10) -0.0048(10)
C6 0.0139(12) 0.0171(13) 0.0122(12) -0.0047(10) 0.0015(10) -0.0074(11)
C7 0.0197(13) 0.0267(15) 0.0118(13) -0.0083(11) 0.0046(10) -0.0129(12)
C8 0.0212(14) 0.0273(15) 0.0136(13) -0.0108(11) 0.0032(11) -0.0132(12)
C9 0.0144(12) 0.0184(13) 0.0123(12) -0.0057(10) 0.0007(10) -0.0080(11)
C10 0.0125(12) 0.0159(12) 0.0144(13) -0.0056(10) -0.0008(10) -0.0073(11)
C11 0.0153(12) 0.0139(12) 0.0149(13) -0.0048(10) 0.0004(10) -0.0073(11)
C12 0.0171(13) 0.0213(14) 0.0175(14) -0.0069(11) 0.0021(11) -0.0126(12)
C13 0.0204(14) 0.0252(14) 0.0172(14) -0.0085(11) 0.0050(11) -0.0166(12)
C14 0.0154(13) 0.0158(13) 0.0158(13) -0.0047(10) 0.0009(10) -0.0091(11)
C15 0.0194(13) 0.0182(13) 0.0131(13) -0.0050(10) 0.0041(10) -0.0119(11)
C16 0.0215(14) 0.0211(14) 0.0120(13) -0.0045(11) 0.0033(10) -0.0145(12)
C17 0.0319(16) 0.0343(17) 0.0115(13) -0.0077(12) 0.0053(12) -0.0234(14)
C18 0.0325(16) 0.0359(17) 0.0102(13) -0.0095(12) 0.0049(11) -0.0262(14)
C19 0.0205(13) 0.0191(13) 0.0121(13) -0.0054(10) 0.0016(10) -0.0129(12)
C20 0.0184(13) 0.0175(13) 0.0142(13) -0.0071(10) 0.0012(10) -0.0100(11)
N21 0.0137(10) 0.0152(11) 0.0119(11) -0.0041(9) 0.0014(8) -0.0077(9)
N22 0.0150(11) 0.0183(11) 0.0129(11) -0.0060(9) 0.0028(9) -0.0103(10)
N23 0.0136(10) 0.0178(11) 0.0125(11) -0.0050(9) 0.0012(8) -0.0090(9)
N24 0.0197(11) 0.0206(12) 0.0096(11) -0.0038(9) 0.0021(9) -0.0144(10)
C25 0.0180(13) 0.0175(13) 0.0142(13) -0.0073(10) 0.0043(10) -0.0106(11)
C26 0.0170(13) 0.0192(13) 0.0127(13) -0.0053(10) 0.0033(10) -0.0106(11)
C27 0.0162(13) 0.0227(14) 0.0194(14) -0.0091(12) 0.0049(11) -0.0101(12)
N28 0.0240(12) 0.0237(12) 0.0157(12) -0.0077(10) 0.0081(10) -0.0145(11)
C29 0.0244(15) 0.0196(14) 0.0140(13) -0.0023(11) 0.0015(11) -0.0094(12)
C30 0.0164(13) 0.0196(14) 0.0155(13) -0.0058(11) 0.0018(10) -0.0076(12)
C31 0.0130(12) 0.0212(13) 0.0115(12) -0.0063(10) 0.0019(10) -0.0098(11)
C32 0.0234(14) 0.0185(14) 0.0160(13) -0.0048(11) -0.0009(11) -0.0118(12)
C33 0.0245(15) 0.0198(14) 0.0169(14) -0.0038(11) -0.0023(11) -0.0110(12)
N34 0.0205(12) 0.0268(13) 0.0146(12) -0.0075(10) 0.0012(9) -0.0136(11)
C35 0.0283(15) 0.0266(15) 0.0174(14) -0.0119(12) 0.0055(12) -0.0203(13)
C36 0.0201(14) 0.0168(13) 0.0144(13) -0.0054(11) -0.0005(11) -0.0066(12)
C37 0.0199(13) 0.0235(14) 0.0125(13) -0.0048(11) 0.0026(10) -0.0148(12)
C38 0.0329(17) 0.0249(15) 0.0241(16) -0.0120(13) 0.0136(13) -0.0190(14)
C39 0.0425(19) 0.0290(16) 0.0254(16) -0.0127(13) 0.0149(14) -0.0261(16)
N40 0.0289(14) 0.0319(14) 0.0175(12) -0.0080(11) 0.0084(10) -0.0217(12)
C41 0.0343(17) 0.0295(17) 0.0255(16) -0.0137(13) 0.0128(14) -0.0181(15)
C42 0.0370(18) 0.0253(15) 0.0213(15) -0.0101(12) 0.0109(13) -0.0199(14)
C43 0.0197(13) 0.0207(13) 0.0125(13) -0.0068(11) 0.0033(10) -0.0136(12)
C44 0.0248(15) 0.0215(14) 0.0168(14) -0.0077(11) 0.0027(11) -0.0152(13)
C45 0.0271(15) 0.0295(16) 0.0143(13) -0.0071(12) 0.0009(11) -0.0191(14)
N46 0.0355(15) 0.0326(14) 0.0153(12) -0.0099(11) 0.0044(10) -0.0256(13)
C47 0.0368(17) 0.0262(15) 0.0193(15) -0.0115(12) 0.0077(13) -0.0235(14)
C48 0.0275(15) 0.0203(14) 0.0140(13) -0.0063(11) 0.0032(11) -0.0144(13)
Yb 0.01852(7) 0.01471(7) 0.01113(6) -0.00430(5) 0.00184(4) -0.01020(5)
O49 0.0176(9) 0.0286(11) 0.0080(9) -0.0054(8) 0.0023(7) -0.0140(9)
O50 0.0252(10) 0.0186(9) 0.0128(9) -0.0051(8) 0.0023(8) -0.0164(9)
O51 0.0242(11) 0.0210(10) 0.0292(11) -0.0148(9) 0.0082(9) -0.0146(9)
C52 0.0382(19) 0.0363(19) 0.0362(19) -0.0212(16) 0.0145(16) -0.0190(17)
C53 0.0257(17) 0.040(2) 0.050(2) -0.0271(18) 0.0057(16) -0.0117(16)
N54 0.0181(12) 0.0169(12) 0.0227(13) -0.0068(10) -0.0048(10) -0.0057(10)
O55 0.0187(10) 0.0233(10) 0.0154(10) -0.0058(8) -0.0019(8) -0.0096(9)
O56 0.0289(11) 0.0214(10) 0.0136(10) -0.0038(8) -0.0003(8) -0.0124(9)
O57 0.0194(11) 0.0386(14) 0.0368(14) -0.0129(11) -0.0083(10) -0.0095(11)
N58 0.0249(13) 0.0319(14) 0.0153(12) -0.0061(11) 0.0073(10) -0.0180(12)
O59 0.0598(16) 0.0333(12) 0.0195(11) -0.0142(10) 0.0149(11) -0.0351(12)
O60 0.0441(14) 0.0197(11) 0.0228(11) -0.0062(9) 0.0155(10) -0.0143(11)
O61 0.0430(14) 0.0517(16) 0.0204(12) -0.0120(11) 0.0152(10) -0.0320(13)
N62 0.0166(12) 0.0239(13) 0.0217(12) -0.0107(10) 0.0059(9) -0.0127(11)
O63 0.0217(11) 0.0225(11) 0.0343(12) -0.0144(10) -0.0001(9) -0.0113(9)
O64 0.0197(10) 0.0173(10) 0.0302(12) -0.0082(9) 0.0022(9) -0.0110(9)
O65 0.0190(11) 0.0311(12) 0.0360(13) -0.0138(10) -0.0001(9) -0.0129(10)
Cl1 0.0310(4) 0.0307(4) 0.0272(4) -0.0032(3) 0.0002(3) -0.0143(4)
Cl2 0.0267(4) 0.0245(4) 0.0321(4) -0.0112(3) 0.0062(3) -0.0134(3)
C66 0.0165(14) 0.0279(16) 0.0317(17) -0.0134(14) 0.0008(12) -0.0076(13)
C67 0.0140(13) 0.0264(15) 0.0280(16) -0.0128(13) 0.0035(11) -0.0066(12)
C68 0.0194(15) 0.048(2) 0.0285(18) -0.0158(16) 0.0074(13) -0.0146(15)
C69 0.0194(16) 0.074(3) 0.040(2) -0.037(2) 0.0071(15) -0.0115(18)
C70 0.0263(18) 0.053(3) 0.067(3) -0.045(2) 0.0046(18) -0.0088(18)
C71 0.0214(16) 0.0311(19) 0.062(3) -0.0264(18) 0.0013(16) -0.0053(15)
Cl3 0.0427(5) 0.0246(4) 0.0293(4) -0.0104(3) 0.0120(4) -0.0120(4)
Cl4 0.0305(4) 0.0251(4) 0.0558(6) -0.0101(4) 0.0061(4) -0.0138(4)
C72 0.0321(17) 0.0146(14) 0.0291(17) -0.0085(12) 0.0091(13) -0.0077(13)
C73 0.0274(16) 0.0150(14) 0.0355(18) -0.0079(13) 0.0048(14) -0.0072(13)
C74 0.039(2) 0.0264(17) 0.0339(19) -0.0123(15) 0.0026(15) -0.0110(16)
C75 0.056(2) 0.0240(17) 0.0305(19) -0.0097(14) 0.0160(17) -0.0158(17)
C76 0.040(2) 0.0283(18) 0.050(2) -0.0174(16) 0.0199(17) -0.0211(16)
C77 0.0359(18) 0.0229(16) 0.0386(19) -0.0162(14) 0.0086(15) -0.0143(15)
Cl5 0.0336(5) 0.0498(6) 0.0452(5) -0.0254(5) -0.0006(4) -0.0099(4)
Cl6 0.0472(5) 0.0442(5) 0.0293(5) -0.0092(4) 0.0082(4) -0.0180(5)
C78 0.0357(19) 0.0376(19) 0.0321(19) -0.0198(16) 0.0035(15) -0.0122(16)
C79 0.0354(18) 0.0289(17) 0.0248(17) -0.0144(14) 0.0061(14) -0.0094(15)
C80 0.0356(19) 0.038(2) 0.036(2) -0.0226(17) -0.0014(16) -0.0079(17)
C81 0.048(2) 0.0310(19) 0.036(2) -0.0144(16) -0.0085(17) -0.0051(18)
C82 0.082(3) 0.0270(19) 0.031(2) -0.0082(16) -0.002(2) -0.023(2)
C83 0.054(2) 0.040(2) 0.046(2) -0.0251(19) 0.0110(19) -0.024(2)

loop_
_atom_type_symbol
_atom_type_description
_atom_type_scat_dispersion_real
_atom_type_scat_dispersion_imag
_atom_type_scat_source
C C 0.0033 0.0016 'International Tables Vol C Tables 4.2.6.8 and 6.1.1.4'
H H 0.0000 0.0000 'International Tables Vol C Tables 4.2.6.8 and 6.1.1.4'
N N 0.0061 0.0033 'International Tables Vol C Tables 4.2.6.8 and 6.1.1.4'
O O 0.0106 0.0060 'International Tables Vol C Tables 4.2.6.8 and 6.1.1.4'
Yb Yb -0.3850 5.5486 'International Tables Vol C Tables 4.2.6.8 and 6.1.1.4'
Cl Cl 0.1484 0.1585 'International Tables Vol C Tables 4.2.6.8 and 6.1.1.4'

loop_
_geom_angle_atom_site_label_1
_geom_angle_atom_site_label_2
_geom_angle_atom_site_label_3
_geom_angle
N21 C1 C20 125.8(3)
N21 C1 C2 109.8(2)
C20 C1 C2 124.1(3)
C3 C2 C1 106.9(2)
C3 C2 H2 126.6
C1 C2 H2 126.6
C2 C3 C4 107.0(3)
C2 C3 H3 126.5
C4 C3 H3 126.5
N21 C4 C5 126.1(3)
N21 C4 C3 109.9(2)
C5 C4 C3 124.0(3)
C6 C5 C4 124.9(3)
C6 C5 C25 116.8(2)
C4 C5 C25 118.3(2)
N22 C6 C5 125.0(2)
N22 C6 C7 107.2(2)
C5 C6 C7 127.7(3)
C8 C7 C6 108.0(3)
C8 C7 H7 126.0
C6 C7 H7 126.0
C7 C8 C9 108.0(3)
C7 C8 H8 126.0
C9 C8 H8 126.0
N22 C9 C10 126.8(3)
N22 C9 C8 107.1(2)
C10 C9 C8 126.1(3)
C9 C10 C11 126.2(3)
C9 C10 C31 115.6(2)
C11 C10 C31 118.1(2)
N23 C11 C10 125.9(3)
N23 C11 C12 110.5(2)
C10 C11 C12 123.6(3)
C13 C12 C11 106.4(3)
C13 C12 H12 126.8
C11 C12 H12 126.8
C12 C13 C14 106.7(3)
C12 C13 H13 126.7
C14 C13 H13 126.7
N23 C14 C15 125.6(3)
N23 C14 C13 110.8(2)
C15 C14 C13 123.5(3)
C16 C15 C14 124.9(3)
C16 C15 C37 118.0(2)
C14 C15 C37 117.1(3)
N24 C16 C15 125.9(3)
N24 C16 C17 107.6(3)
C15 C16 C17 126.5(3)
C18 C17 C16 108.1(3)
C18 C17 H17 125.9
C16 C17 H17 125.9
C17 C18 C19 108.0(3)
C17 C18 H18 126.0
C19 C18 H18 126.0
N24 C19 C20 126.1(2)
N24 C19 C18 107.0(2)
C20 C19 C18 126.8(3)
C19 C20 C1 126.2(3)
C19 C20 C43 116.7(2)
C1 C20 C43 117.1(3)
C4 N21 C1 106.4(2)
C4 N21 H21 126.8
C1 N21 H21 126.8
C6 N22 C9 109.6(2)
C6 N22 H22 125.2
C9 N22 H22 125.2
C11 N23 C14 105.7(2)
C11 N23 H23 127.2
C14 N23 H23 127.2
C16 N24 C19 109.4(2)
C16 N24 H24 125.3
C19 N24 H24 125.3
C30 C25 C26 117.3(3)
C30 C25 C5 121.8(2)
C26 C25 C5 120.9(2)
C27 C26 C25 119.2(3)
C27 C26 H26 120.4
C25 C26 H26 120.4
N28 C27 C26 123.7(3)
N28 C27 H27 118.2
C26 C27 H27 118.2
C27 N28 C29 116.9(3)
N28 C29 C30 123.5(3)
N28 C29 H29 118.3
C30 C29 H29 118.3
C29 C30 C25 119.4(3)
C29 C30 H30 120.3
C25 C30 H30 120.3
C32 C31 C36 117.7(3)
C32 C31 C10 120.2(3)
C36 C31 C10 122.1(2)
C33 C32 C31 119.2(3)
C33 C32 H32 120.4
C31 C32 H32 120.4
N34 C33 C32 123.3(3)
N34 C33 H33 118.4
C32 C33 H33 118.4
C35 N34 C33 117.2(3)
N34 C35 C36 123.7(3)
N34 C35 H35 118.2
C36 C35 H35 118.2
C31 C36 C35 118.8(3)
C31 C36 H36 120.6
C35 C36 H36 120.6
C42 C37 C38 116.7(3)
C42 C37 C15 122.3(3)
C38 C37 C15 120.9(3)
C39 C38 C37 119.8(3)
C39 C38 H38 120.1
C37 C38 H38 120.1
N40 C39 C38 123.5(3)
N40 C39 H39 118.2
C38 C39 H39 118.2
C39 N40 C41 116.8(3)
N40 C41 C42 123.3(3)
N40 C41 H41 118.3
C42 C41 H41 118.3
C37 C42 C41 119.8(3)
C37 C42 H42 120.1
C41 C42 H42 120.1
C44 C43 C48 117.2(3)
C44 C43 C20 121.3(3)
C48 C43 C20 121.5(2)
C45 C44 C43 119.4(3)
C45 C44 H44 120.3
C43 C44 H44 120.3
N46 C45 C44 123.3(3)
N46 C45 H45 118.3
C44 C45 H45 118.3
C47 N46 C45 116.9(3)
N46 C47 C48 123.6(3)
N46 C47 H47 118.2
C48 C47 H47 118.2
C47 C48 C43 119.5(3)
C47 C48 H48 120.3
C43 C48 H48 120.3
O49 Yb O50 85.52(7)
O49 Yb O51 84.89(8)
O50 Yb O51 153.23(8)
O49 Yb O59 148.78(8)
O50 Yb O59 124.00(7)
O51 Yb O59 72.34(8)
O49 Yb O56 123.62(7)
O50 Yb O56 79.72(7)
O51 Yb O56 84.94(7)
O59 Yb O56 76.27(8)
O49 Yb O63 76.34(8)
O50 Yb O63 77.51(7)
O51 Yb O63 123.98(7)
O59 Yb O63 98.65(9)
O56 Yb O63 148.21(7)
O49 Yb O55 70.51(7)
O50 Yb O55 77.89(7)
O51 Yb O55 75.35(7)
O59 Yb O55 121.45(8)
O56 Yb O55 53.26(7)
O63 Yb O55 139.82(7)
O49 Yb O60 147.71(7)
O50 Yb O60 72.28(7)
O51 Yb O60 124.91(7)
O59 Yb O60 53.15(8)
O56 Yb O60 75.96(8)
O63 Yb O60 76.16(8)
O55 Yb O60 124.64(8)
O49 Yb O64 79.44(7)
O50 Yb O64 129.55(7)
O51 Yb O64 72.77(7)
O59 Yb O64 73.66(8)
O56 Yb O64 146.76(7)
O63 Yb O64 52.22(7)
O55 Yb O64 137.61(7)
O60 Yb O64 96.63(8)
O49 Yb N54 96.95(7)
O50 Yb N54 75.74(7)
O51 Yb N54 80.69(7)
O59 Yb N54 100.02(8)
O56 Yb N54 26.67(7)
O63 Yb N54 152.85(7)
O55 Yb N54 26.70(7)
O60 Yb N54 99.81(8)
O64 Yb N54 153.42(7)
O49 Yb N58 162.16(7)
O50 Yb N58 98.24(8)
O51 Yb N58 98.51(8)
O59 Yb N58 26.47(8)
O56 Yb N58 74.21(8)
O63 Yb N58 87.41(8)
O55 Yb N58 127.32(7)
O60 Yb N58 26.68(8)
O64 Yb N58 84.83(8)
N54 Yb N58 100.88(8)
O49 Yb N62 75.39(7)
O50 Yb N62 103.27(7)
O51 Yb N62 98.39(7)
O59 Yb N62 86.86(8)
O56 Yb N62 160.99(7)
O63 Yb N62 25.95(7)
O55 Yb N62 145.70(7)
O60 Yb N62 86.98(8)
O64 Yb N62 26.32(7)
N54 Yb N62 172.34(7)
N58 Yb N62 86.78(7)
Yb O49 H49A 125.7
Yb O49 H49B 124.8
H49A O49 H49B 106.5
Yb O50 H50A 123.1
Yb O50 H50B 126.3
H50A O50 H50B 97.2
C52 O51 Yb 130.7(2)
C52 O51 H51 104.2
Yb O51 H51 124.2
O51 C52 C53 111.0(3)
O51 C52 H52A 109.4
C53 C52 H52A 109.4
O51 C52 H52B 109.4
C53 C52 H52B 109.4
H52A C52 H52B 108.0
C52 C53 H53A 109.5
C52 C53 H53B 109.5
H53A C53 H53B 109.5
C52 C53 H53C 109.5
H53A C53 H53C 109.5
H53B C53 H53C 109.5
O57 N54 O56 122.2(3)
O57 N54 O55 122.2(3)
O56 N54 O55 115.6(2)
O57 N54 Yb 174.2(2)
O56 N54 Yb 57.61(13)
O55 N54 Yb 58.33(13)
N54 O55 Yb 94.98(16)
N54 O56 Yb 95.72(15)
O61 N58 O59 122.5(3)
O61 N58 O60 122.5(3)
O59 N58 O60 115.0(2)
O61 N58 Yb 178.7(2)
O59 N58 Yb 56.64(14)
O60 N58 Yb 58.36(14)
N58 O59 Yb 96.90(17)
N58 O60 Yb 94.96(17)
O65 N62 O63 122.7(3)
O65 N62 O64 122.4(3)
O63 N62 O64 114.9(2)
O65 N62 Yb 174.7(2)
O63 N62 Yb 55.62(13)
O64 N62 Yb 59.46(13)
N62 O63 Yb 98.43(16)
N62 O64 Yb 94.22(16)
C67 C66 C71 119.3(3)
C67 C66 Cl1 121.1(3)
C71 C66 Cl1 119.6(3)
C68 C67 C66 120.6(3)
C68 C67 Cl2 119.4(3)
C66 C67 Cl2 120.0(3)
C67 C68 C69 119.5(4)
C67 C68 H68 120.3
C69 C68 H68 120.3
C70 C69 C68 119.9(4)
C70 C69 H69 120.1
C68 C69 H69 120.1
C69 C70 C71 121.0(4)
C69 C70 H70 119.5
C71 C70 H70 119.5
C70 C71 C66 119.8(4)
C70 C71 H71 120.1
C66 C71 H71 120.1
C73 C72 C77 120.1(3)
C73 C72 Cl3 121.2(3)
C77 C72 Cl3 118.7(3)
C72 C73 C74 119.9(3)
C72 C73 Cl4 121.2(3)
C74 C73 Cl4 118.9(3)
C75 C74 C73 119.5(4)
C75 C74 H74 120.3
C73 C74 H74 120.3
C76 C75 C74 120.0(4)
C76 C75 H75 120.0
C74 C75 H75 120.0
C75 C76 C77 121.2(4)
C75 C76 H76 119.4
C77 C76 H76 119.4
C76 C77 C72 119.3(4)
C76 C77 H77 120.3
C72 C77 H77 120.3
C83 C78 C79 120.2(4)
C83 C78 Cl5 118.9(3)
C79 C78 Cl5 121.0(3)
C80 C79 C78 121.0(4)
C80 C79 Cl6 117.6(3)
C78 C79 Cl6 121.4(3)
C79 C80 C81 118.6(4)
C79 C80 H80 120.7
C81 C80 H80 120.7
C82 C81 C80 121.1(4)
C82 C81 H81 119.4
C80 C81 H81 119.4
C81 C82 C83 120.4(4)
C81 C82 H82 119.8
C83 C82 H82 119.8
C78 C83 C82 118.8(4)
C78 C83 H83 120.6
C82 C83 H83 120.6

loop_
_geom_bond_atom_site_label_1
_geom_bond_atom_site_label_2
_geom_bond_distance
C1 N21 1.371(4)
C1 C20 1.407(4)
C1 C2 1.453(4)
C2 C3 1.345(4)
C2 H2 0.9500
C3 C4 1.453(4)
C3 H3 0.9500
C4 N21 1.366(4)
C4 C5 1.408(4)
C5 C6 1.398(4)
C5 C25 1.493(4)
C6 N22 1.371(4)
C6 C7 1.436(4)
C7 C8 1.356(4)
C7 H7 0.9500
C8 C9 1.436(4)
C8 H8 0.9500
C9 N22 1.375(4)
C9 C10 1.388(4)
C10 C11 1.400(4)
C10 C31 1.496(4)
C11 N23 1.366(3)
C11 C12 1.457(4)
C12 C13 1.353(4)
C12 H12 0.9500
C13 C14 1.446(4)
C13 H13 0.9500
C14 N23 1.368(4)
C14 C15 1.405(4)
C15 C16 1.398(4)
C15 C37 1.498(4)
C16 N24 1.368(4)
C16 C17 1.430(4)
C17 C18 1.353(4)
C17 H17 0.9500
C18 C19 1.438(4)
C18 H18 0.9500
C19 N24 1.379(4)
C19 C20 1.392(4)
C20 C43 1.501(4)
N21 H21 0.8800
N22 H22 0.8800
N23 H23 0.8800
N24 H24 0.8800
C25 C30 1.395(4)
C25 C26 1.399(4)
C26 C27 1.391(4)
C26 H26 0.9500
C27 N28 1.340(4)
C27 H27 0.9500
N28 C29 1.342(4)
C29 C30 1.390(4)
C29 H29 0.9500
C30 H30 0.9500
C31 C32 1.392(4)
C31 C36 1.390(4)
C32 C33 1.382(4)
C32 H32 0.9500
C33 N34 1.339(4)
C33 H33 0.9500
N34 C35 1.330(4)
C35 C36 1.388(4)
C35 H35 0.9500
C36 H36 0.9500
C37 C42 1.390(4)
C37 C38 1.390(4)
C38 C39 1.390(4)
C38 H38 0.9500
C39 N40 1.332(4)
C39 H39 0.9500
N40 C41 1.343(4)
C41 C42 1.390(5)
C41 H41 0.9500
C42 H42 0.9500
C43 C44 1.396(4)
C43 C48 1.397(4)
C44 C45 1.387(4)
C44 H44 0.9500
C45 N46 1.343(4)
C45 H45 0.9500
N46 C47 1.343(4)
C47 C48 1.380(4)
C47 H47 0.9500
C48 H48 0.9500
Yb O49 2.2513(19)
Yb O50 2.2913(19)
Yb O51 2.337(2)
Yb O59 2.381(2)
Yb O56 2.394(2)
Yb O63 2.397(2)
Yb O55 2.410(2)
Yb O60 2.419(2)
Yb O64 2.481(2)
Yb N54 2.821(2)
Yb N58 2.831(3)
Yb N62 2.873(2)
O49 H49A 0.9085
O49 H49B 0.9489
O50 H50A 0.8643
O50 H50B 0.8936
O51 C52 1.474(4)
O51 H51 0.9344
C52 C53 1.531(5)
C52 H52A 0.9900
C52 H52B 0.9900
C53 H53A 0.9800
C53 H53B 0.9800
C53 H53C 0.9800
N54 O57 1.220(3)
N54 O56 1.273(3)
N54 O55 1.272(3)
N58 O61 1.217(3)
N58 O59 1.271(4)
N58 O60 1.276(3)
N62 O65 1.214(3)
N62 O63 1.271(3)
N62 O64 1.277(3)
Cl1 C66 1.735(4)
Cl2 C67 1.736(3)
C66 C67 1.389(5)
C66 C71 1.389(5)
C67 C68 1.383(5)
C68 C69 1.387(6)
C68 H68 0.9500
C69 C70 1.373(7)
C69 H69 0.9500
C70 C71 1.377(6)
C70 H70 0.9500
C71 H71 0.9500
Cl3 C72 1.735(3)
Cl4 C73 1.727(4)
C72 C73 1.392(5)
C72 C77 1.383(5)
C73 C74 1.389(5)
C74 C75 1.390(6)
C74 H74 0.9500
C75 C76 1.366(6)
C75 H75 0.9500
C76 C77 1.383(5)
C76 H76 0.9500
C77 H77 0.9500
Cl5 C78 1.738(4)
Cl6 C79 1.732(4)
C78 C83 1.374(6)
C78 C79 1.387(6)
C79 C80 1.379(5)
C80 C81 1.405(6)
C80 H80 0.9500
C81 C82 1.339(7)
C81 H81 0.9500
C82 C83 1.425(6)
C82 H82 0.9500
C83 H83 0.9500

loop_
_geom_hbond_atom_site_label_D
_geom_hbond_atom_site_label_H
_geom_hbond_atom_site_label_A
_geom_hbond_distance_DH
_geom_hbond_distance_HA
_geom_hbond_distance_DA
_geom_hbond_angle_DHA
_geom_hbond_site_symmetry_A
O49 H49A N28 0.91 1.86 2.751(3) 165 1_554
O49 H49B N34 0.95 1.71 2.659(3) 176 1_454
O50 H50A N46 0.86 1.87 2.728(3) 172 .
O50 H50B N40 0.89 1.92 2.809(3) 170 2_665
O51 H51 O64 0.93 2.04 2.927(3) 158 2
